data_7110142
loop_
_publ_author_name
'Sijia Liu'
'Jianrong (Steve) Zhou'

_publ_section_title
;
 Desymmetrization of cyclic olefins via asymmetric Heck reaction and
 hydroarylation
;
_journal_name_full Chem.Commun.
_journal_page_first 11758
_journal_paper_doi 10.1039/c3cc47551d
_journal_volume 49
_journal_year 2013
_chemical_absolute_configuration unk
_chemical_formula_sum 'C19 H30 O4 Si'
_chemical_formula_weight 350.52
_space_group_crystal_system orthorhombic
_space_group_IT_number 19
_space_group_name_Hall 'P 2ac 2ab'
_space_group_name_H-M_alt 'P 21 21 21'
_symmetry_space_group_name_Hall 'P 2ac 2ab'
_symmetry_space_group_name_H-M 'P 21 21 21'
_atom_sites_solution_hydrogens constr
_cell_angle_alpha 90
_cell_angle_beta 90
_cell_angle_gamma 90
_cell_formula_units_Z 4
_cell_length_a 5.9056(5)
_cell_length_b 12.2286(12)
_cell_length_c 26.909(3)
_cell_measurement_temperature 103.(2)
_cell_volume 1943.3(3)
_computing_cell_refinement 'Bruker SAINT'
_computing_data_collection 'Bruker APEX2'
_computing_data_reduction 'Bruker SAINT'
_computing_molecular_graphics 'Bruker SHELXTL'
_computing_publication_material 'Bruker SHELXTL'
_computing_structure_refinement 'SHELXL-2013 (Sheldrick, 2013)'
_computing_structure_solution 'SHELXS-97 (Sheldrick 2008)'
_diffrn_ambient_temperature 103.(2)
_diffrn_measured_fraction_theta_full 0.985
_diffrn_measured_fraction_theta_max 0.985
_diffrn_measurement_device_type 'Bruker APEX-II CCD'
_diffrn_measurement_method '\f and \w scans'
_diffrn_radiation_monochromator graphite
_diffrn_radiation_type MoK\a
_diffrn_radiation_wavelength 0.71073
_diffrn_reflns_av_R_equivalents 0.1001
_diffrn_reflns_limit_h_max 8
_diffrn_reflns_limit_h_min -5
_diffrn_reflns_limit_k_max 16
_diffrn_reflns_limit_k_min -17
_diffrn_reflns_limit_l_max 38
_diffrn_reflns_limit_l_min -37
_diffrn_reflns_number 25239
_diffrn_reflns_theta_full 30.50
_diffrn_reflns_theta_max 30.50
_diffrn_reflns_theta_min 1.51
_exptl_absorpt_coefficient_mu 0.139
_exptl_absorpt_correction_T_max 0.99
_exptl_absorpt_correction_T_min 0.95
_exptl_absorpt_correction_type multi-scan
_exptl_absorpt_process_details sadabs
_exptl_crystal_colour colourless
_exptl_crystal_density_diffrn 1.198
_exptl_crystal_density_method 'not measured'
_exptl_crystal_description plate
_exptl_crystal_F_000 760
_exptl_crystal_size_max 0.400
_exptl_crystal_size_mid 0.300
_exptl_crystal_size_min 0.040
_refine_diff_density_max 0.336
_refine_diff_density_min -0.422
_refine_ls_abs_structure_details 'Refined as an inversion twin.'
_refine_ls_abs_structure_Flack 0.2(3)
_refine_ls_extinction_method none
_refine_ls_goodness_of_fit_ref 1.140
_refine_ls_hydrogen_treatment constr
_refine_ls_matrix_type full
_refine_ls_number_parameters 447
_refine_ls_number_reflns 5721
_refine_ls_number_restraints 1027
_refine_ls_restrained_S_all 1.079
_refine_ls_R_factor_all 0.1183
_refine_ls_R_factor_gt 0.0791
_refine_ls_shift/su_max 0.000
_refine_ls_shift/su_mean 0.000
_refine_ls_structure_factor_coef Fsqd
_refine_ls_weighting_details 'w=1/[\s^2^(Fo^2^)+(0.0927P)^2^+0.4268P] where P=(Fo^2^+2Fc^2^)/3'
_refine_ls_weighting_scheme calc
_refine_ls_wR_factor_gt 0.1827
_refine_ls_wR_factor_ref 0.2096
_reflns_number_gt 4024
_reflns_number_total 5721
_reflns_threshold_expression 'I > 2\s(I)'
_cod_data_source_file c3cc47551d.txt
_cod_data_source_block I
_cod_database_code 7110142

loop_
_space_group_symop_operation_xyz
'x, y, z'
'-x+1/2, -y, z+1/2'
'-x, y+1/2, -z+1/2'
'x+1/2, -y+1/2, -z'

loop_
_atom_site_type_symbol
_atom_site_label
_atom_site_fract_x
_atom_site_fract_y
_atom_site_fract_z
_atom_site_U_iso_or_equiv
_atom_site_adp_type
_atom_site_calc_flag
_atom_site_refinement_flags_adp
_atom_site_refinement_flags_occupancy
_atom_site_refinement_flags_posn
_atom_site_occupancy
_atom_site_disorder_assembly
_atom_site_disorder_group
C C1 0.4196(13) 0.5458(6) 0.2925(3) 0.0403(18) Uani d U P D 0.584(3) A 1
H H1A 0.4756 0.5771 0.3237 0.061 Uiso calc U P R 0.584(3) A 1
H H1B 0.3242 0.5995 0.2755 0.061 Uiso calc U P R 0.584(3) A 1
H H1C 0.5482 0.5265 0.2713 0.061 Uiso calc U P R 0.584(3) A 1
C C2 0.003(2) 0.4641(15) 0.3429(6) 0.037(3) Uani d U P D 0.584(3) A 1
H H2A -0.1047 0.4033 0.3451 0.055 Uiso calc U P R 0.584(3) A 1
H H2B -0.0702 0.5267 0.3267 0.055 Uiso calc U P R 0.584(3) A 1
H H2C 0.0519 0.485 0.3763 0.055 Uiso calc U P R 0.584(3) A 1
C C3 0.1647(14) 0.3502(7) 0.2471(3) 0.0300(17) Uani d U P D 0.584(3) A 1
C C4 0.3796(17) 0.3265(9) 0.2167(3) 0.046(2) Uani d U P D 0.584(3) A 1
H H4A 0.4554 0.2616 0.2302 0.07 Uiso calc U P R 0.584(3) A 1
H H4B 0.482 0.3894 0.2187 0.07 Uiso calc U P R 0.584(3) A 1
H H4C 0.3383 0.3133 0.182 0.07 Uiso calc U P R 0.584(3) A 1
C C5 0.016(3) 0.4298(17) 0.2161(6) 0.038(3) Uani d U P D 0.584(3) A 1
H H5A -0.0341 0.3932 0.1856 0.057 Uiso calc U P R 0.584(3) A 1
H H5B 0.1044 0.4949 0.2075 0.057 Uiso calc U P R 0.584(3) A 1
H H5C -0.1167 0.4515 0.2357 0.057 Uiso calc U P R 0.584(3) A 1
C C6 0.030(2) 0.2495(7) 0.2586(3) 0.067(3) Uani d U P D 0.584(3) A 1
H H6A -0.091 0.2677 0.2822 0.1 Uiso calc U P R 0.584(3) A 1
H H6B 0.129 0.1939 0.2731 0.1 Uiso calc U P R 0.584(3) A 1
H H6C -0.0374 0.2211 0.2279 0.1 Uiso calc U P R 0.584(3) A 1
C C7 0.3635(14) 0.2591(5) 0.3724(3) 0.0253(16) Uani d U P D 0.584(3) A 1
H H7 0.1958 0.2478 0.3716 0.03 Uiso calc U P R 0.584(3) A 1
C C8 0.4859(16) 0.1504(5) 0.3594(2) 0.0388(17) Uani d U P D 0.584(3) A 1
H H8A 0.3792 0.0978 0.3441 0.047 Uiso calc U P R 0.584(3) A 1
H H8B 0.6122 0.1637 0.336 0.047 Uiso calc U P R 0.584(3) A 1
C C9 0.5746(16) 0.1069(6) 0.4089(3) 0.0309(19) Uani d U P D 0.584(3) A 1
H H9 0.7351 0.1325 0.4113 0.037 Uiso calc U P R 0.584(3) A 1
C C10 0.4450(17) 0.1684(5) 0.4493(3) 0.0319(16) Uani d U P D 0.584(3) A 1
H H10 0.5244 0.1677 0.4821 0.038 Uiso calc U P R 0.584(3) A 1
C C11 0.4392(18) 0.2838(7) 0.4251(3) 0.024(2) Uani d U P D 0.584(3) A 1
H H11 0.5956 0.3151 0.4245 0.029 Uiso calc U P R 0.584(3) A 1
C C12 0.5825(19) -0.0160(8) 0.4147(6) 0.025(2) Uani d U P D 0.584(3) A 1
C C13 0.402(2) -0.0840(10) 0.4005(7) 0.027(2) Uani d U P D 0.584(3) A 1
H H13 0.2707 -0.0533 0.3855 0.032 Uiso calc U P R 0.584(3) A 1
C C14 0.4154(19) -0.1967(10) 0.4085(7) 0.027(2) Uani d U P D 0.584(3) A 1
H H14 0.2935 -0.2427 0.3988 0.032 Uiso calc U P R 0.584(3) A 1
C C15 0.6085(19) -0.2424(8) 0.4308(6) 0.026(3) Uani d U P D 0.584(3) A 1
C C16 0.786(2) -0.1735(9) 0.4450(7) 0.029(3) Uani d U P D 0.584(3) A 1
H H16 0.9181 -0.2029 0.46 0.035 Uiso calc U P R 0.584(3) A 1
C C17 0.767(2) -0.0633(9) 0.4369(7) 0.031(3) Uani d U P D 0.584(3) A 1
H H17 0.8883 -0.0174 0.4472 0.037 Uiso calc U P R 0.584(3) A 1
C C18 0.619(2) -0.3636(8) 0.4385(5) 0.029(2) Uani d U P D 0.584(3) A 1
C C19 0.8302(18) -0.4103(9) 0.4615(4) 0.035(2) Uani d U P D 0.584(3) A 1
H H19A 0.8167 -0.49 0.4636 0.052 Uiso calc U P R 0.584(3) A 1
H H19B 0.8501 -0.38 0.4949 0.052 Uiso calc U P R 0.584(3) A 1
H H19C 0.9614 -0.3912 0.4409 0.052 Uiso calc U P R 0.584(3) A 1
O O1 0.4251(10) 0.3439(4) 0.33855(19) 0.0264(11) Uani d U P D 0.584(3) A 1
O O2 0.2220(9) 0.1235(4) 0.45166(17) 0.0322(11) Uani d U P D 0.584(3) A 1
H H2 0.1474 0.1559 0.4738 0.048 Uiso calc U P R 0.584(3) A 1
O O3 0.2930(10) 0.3558(4) 0.45074(19) 0.0371(13) Uani d U P D 0.584(3) A 1
H H3 0.3458 0.4183 0.4423 0.056 Uiso d U P R 0.584(3) A 1
O O4 0.4616(14) -0.4225(7) 0.4257(3) 0.0352(17) Uani d U P D 0.584(3) A 1
Si Si1 0.2509(3) 0.42142(13) 0.30609(6) 0.0211(4) Uani d U P D 0.584(3) A 1
C C1A -0.1178(18) 0.2588(9) 0.3039(5) 0.050(3) Uani d U P D 0.416(3) A 2
H H1A1 -0.0766 0.205 0.2784 0.075 Uiso calc U P R 0.416(3) A 2
H H1A2 -0.2614 0.2937 0.2948 0.075 Uiso calc U P R 0.416(3) A 2
H H1A3 -0.1341 0.2221 0.336 0.075 Uiso calc U P R 0.416(3) A 2
C C2A -0.016(5) 0.487(2) 0.3388(10) 0.056(6) Uani d U P D 0.416(3) A 2
H H2A1 -0.1133 0.463 0.3663 0.085 Uiso calc U P R 0.416(3) A 2
H H2A2 -0.1074 0.5275 0.3146 0.085 Uiso calc U P R 0.416(3) A 2
H H2A3 0.1042 0.534 0.3516 0.085 Uiso calc U P R 0.416(3) A 2
C C3A 0.226(2) 0.3916(10) 0.2452(4) 0.038(3) Uani d U P D 0.416(3) A 2
C C4A 0.315(2) 0.2781(10) 0.2243(5) 0.042(3) Uani d U P D 0.416(3) A 2
H H4A1 0.2132 0.2194 0.2353 0.063 Uiso calc U P R 0.416(3) A 2
H H4A2 0.4677 0.2643 0.2369 0.063 Uiso calc U P R 0.416(3) A 2
H H4A3 0.3173 0.2805 0.188 0.063 Uiso calc U P R 0.416(3) A 2
C C5A 0.050(4) 0.430(3) 0.2070(8) 0.043(5) Uani d U P D 0.416(3) A 2
H H5A1 -0.0109 0.5012 0.217 0.065 Uiso calc U P R 0.416(3) A 2
H H5A2 -0.0741 0.3766 0.2053 0.065 Uiso calc U P R 0.416(3) A 2
H H5A3 0.1211 0.4363 0.1742 0.065 Uiso calc U P R 0.416(3) A 2
C C6A 0.4094(18) 0.4842(11) 0.2494(5) 0.053(3) Uani d U P D 0.416(3) A 2
H H6A1 0.5018 0.4852 0.2191 0.08 Uiso calc U P R 0.416(3) A 2
H H6A2 0.5065 0.4702 0.2782 0.08 Uiso calc U P R 0.416(3) A 2
H H6A3 0.3342 0.5551 0.2534 0.08 Uiso calc U P R 0.416(3) A 2
C C7A 0.2881(19) 0.2679(7) 0.3898(4) 0.023(2) Uani d U P D 0.416(3) A 2
H H7A 0.1542 0.3006 0.4071 0.028 Uiso calc U P R 0.416(3) A 2
C C8A 0.2662(18) 0.1421(6) 0.3856(4) 0.033(2) Uani d U P D 0.416(3) A 2
H H8A1 0.1473 0.1146 0.4083 0.04 Uiso calc U P R 0.416(3) A 2
H H8A2 0.2267 0.1208 0.3512 0.04 Uiso calc U P R 0.416(3) A 2
C C9A 0.496(2) 0.0962(9) 0.3999(5) 0.026(2) Uani d U P D 0.416(3) A 2
H H9A 0.5995 0.1086 0.3711 0.031 Uiso calc U P R 0.416(3) A 2
C C10A 0.5705(18) 0.1753(6) 0.4419(3) 0.0186(17) Uani d U P D 0.416(3) A 2
H H10A 0.7366 0.1697 0.4486 0.022 Uiso calc U P R 0.416(3) A 2
C C11A 0.508(2) 0.2872(9) 0.4194(5) 0.025(3) Uani d U P D 0.416(3) A 2
H H11A 0.6304 0.3122 0.3965 0.03 Uiso calc U P R 0.416(3) A 2
C C12A 0.513(3) -0.0240(11) 0.4136(8) 0.020(3) Uani d U P D 0.416(3) A 2
C C13A 0.333(3) -0.0933(13) 0.4000(10) 0.025(3) Uani d U P D 0.416(3) A 2
H H13A 0.2011 -0.063 0.3851 0.03 Uiso calc U P R 0.416(3) A 2
C C14A 0.345(3) -0.2054(13) 0.4081(9) 0.020(3) Uani d U P D 0.416(3) A 2
H H14A 0.2225 -0.2513 0.3986 0.024 Uiso calc U P R 0.416(3) A 2
C C15A 0.537(2) -0.2505(11) 0.4302(8) 0.016(3) Uani d U P D 0.416(3) A 2
C C16A 0.716(2) -0.1826(13) 0.4446(10) 0.024(3) Uani d U P D 0.416(3) A 2
H H16A 0.8463 -0.2124 0.4602 0.028 Uiso calc U P R 0.416(3) A 2
C C17A 0.699(3) -0.0710(14) 0.4359(10) 0.029(3) Uani d U P D 0.416(3) A 2
H H17A 0.8215 -0.0252 0.4456 0.035 Uiso calc U P R 0.416(3) A 2
C C18A 0.534(2) -0.3718(12) 0.4400(7) 0.019(3) Uani d U P D 0.416(3) A 2
C C19A 0.737(2) -0.4260(13) 0.4624(6) 0.031(3) Uani d U P D 0.416(3) A 2
H H19D 0.715 -0.5055 0.4624 0.047 Uiso calc U P R 0.416(3) A 2
H H19E 0.7566 -0.4004 0.4967 0.047 Uiso calc U P R 0.416(3) A 2
H H19F 0.8716 -0.4076 0.4429 0.047 Uiso calc U P R 0.416(3) A 2
O O1A 0.3186(14) 0.3140(6) 0.3411(3) 0.0245(15) Uani d U P D 0.416(3) A 2
O O2A 0.4396(9) 0.1501(4) 0.4850(2) 0.0173(12) Uani d U P D 0.416(3) A 2
H H2A4 0.3493 0.2016 0.4909 0.026 Uiso calc U P R 0.416(3) A 2
O O3A 0.4819(14) 0.3639(5) 0.4595(2) 0.0317(16) Uani d U P D 0.416(3) A 2
H H3A 0.4477 0.4255 0.4479 0.048 Uiso calc U P R 0.416(3) A 2
O O4A 0.3634(14) -0.4244(10) 0.4314(5) 0.027(2) Uani d U P D 0.416(3) A 2
Si Si1A 0.1103(4) 0.3658(2) 0.30832(9) 0.0251(7) Uani d U P D 0.416(3) A 2

loop_
_atom_site_aniso_label
_atom_site_aniso_U_11
_atom_site_aniso_U_22
_atom_site_aniso_U_33
_atom_site_aniso_U_12
_atom_site_aniso_U_13
_atom_site_aniso_U_23
C1 0.033(4) 0.030(3) 0.059(5) -0.004(3) -0.005(4) 0.013(3)
C2 0.016(4) 0.062(9) 0.033(5) 0.012(4) -0.009(3) -0.009(5)
C3 0.030(4) 0.035(4) 0.025(3) 0.006(3) 0.003(3) 0.002(3)
C4 0.051(6) 0.061(6) 0.027(4) 0.014(5) 0.005(4) -0.008(4)
C5 0.034(6) 0.057(6) 0.024(6) -0.002(6) 0.000(5) 0.011(5)
C6 0.130(9) 0.035(4) 0.036(4) -0.037(5) -0.012(5) 0.003(3)
C7 0.034(4) 0.017(3) 0.024(3) -0.005(3) 0.001(3) 0.005(3)
C8 0.067(5) 0.025(3) 0.024(3) 0.008(3) 0.004(3) 0.001(2)
C9 0.043(5) 0.016(3) 0.034(4) -0.004(3) 0.008(4) 0.005(3)
C10 0.051(5) 0.017(3) 0.028(4) -0.002(3) 0.000(4) -0.004(2)
C11 0.031(5) 0.021(3) 0.021(3) 0.003(3) 0.010(3) 0.000(3)
C12 0.032(6) 0.017(3) 0.026(4) 0.002(3) 0.012(5) 0.000(3)
C13 0.033(6) 0.022(4) 0.026(4) 0.003(4) -0.001(5) 0.009(3)
C14 0.033(6) 0.024(4) 0.023(4) 0.001(4) -0.005(6) 0.000(3)
C15 0.036(6) 0.016(3) 0.026(4) 0.007(4) -0.002(6) -0.001(3)
C16 0.038(6) 0.026(4) 0.022(4) 0.003(4) -0.003(6) 0.000(3)
C17 0.039(7) 0.021(4) 0.031(4) -0.002(4) -0.001(6) 0.001(3)
C18 0.051(6) 0.017(3) 0.019(4) 0.003(4) -0.009(6) -0.004(3)
C19 0.054(7) 0.020(4) 0.030(4) 0.015(5) -0.013(5) -0.001(3)
O1 0.032(3) 0.022(2) 0.026(2) 0.007(2) 0.006(2) 0.0082(19)
O2 0.042(3) 0.026(2) 0.029(2) -0.004(2) 0.011(2) -0.0024(18)
O3 0.056(4) 0.020(2) 0.036(3) 0.004(2) 0.015(3) -0.0011(19)
O4 0.054(5) 0.018(3) 0.034(3) 0.000(5) -0.013(4) 0.003(3)
Si1 0.0222(8) 0.0150(7) 0.0260(8) 0.0033(8) 0.0036(8) 0.0046(6)
C1A 0.034(5) 0.037(5) 0.079(9) -0.005(5) -0.004(6) 0.023(6)
C2A 0.073(13) 0.047(8) 0.050(10) 0.024(7) 0.011(9) -0.002(7)
C3A 0.022(5) 0.063(7) 0.029(4) 0.005(5) -0.002(4) 0.014(5)
C4A 0.039(7) 0.060(7) 0.028(6) -0.002(5) 0.008(5) 0.010(5)
C5A 0.024(7) 0.081(11) 0.025(8) -0.001(7) 0.002(6) 0.025(8)
C6A 0.026(5) 0.069(7) 0.064(8) -0.008(5) -0.004(5) 0.046(6)
C7A 0.039(6) 0.017(4) 0.014(4) 0.001(4) -0.007(4) 0.004(3)
C8A 0.045(5) 0.016(3) 0.040(5) -0.009(4) -0.028(4) 0.004(3)
C9A 0.036(6) 0.020(4) 0.022(4) -0.009(4) -0.007(4) -0.003(3)
C10A 0.024(4) 0.019(3) 0.013(4) -0.007(4) -0.004(4) 0.007(3)
C11A 0.040(7) 0.013(4) 0.021(5) -0.010(4) -0.001(5) 0.000(3)
C12A 0.026(7) 0.016(4) 0.018(5) -0.002(4) 0.002(6) 0.003(4)
C13A 0.031(7) 0.019(5) 0.025(5) -0.003(5) -0.004(7) 0.002(4)
C14A 0.021(6) 0.019(4) 0.019(5) 0.001(4) -0.008(6) -0.002(4)
C15A 0.019(6) 0.018(4) 0.011(4) -0.004(4) -0.002(5) -0.003(3)
C16A 0.019(7) 0.024(5) 0.028(6) 0.000(5) -0.006(6) 0.000(5)
C17A 0.023(7) 0.035(5) 0.029(6) -0.014(5) -0.001(6) -0.001(5)
C18A 0.023(6) 0.019(5) 0.016(5) 0.004(5) -0.004(6) -0.003(4)
C19A 0.027(7) 0.032(6) 0.035(6) 0.006(6) -0.009(6) -0.005(5)
O1A 0.032(4) 0.023(3) 0.019(3) 0.003(3) 0.000(3) 0.008(3)
O2A 0.019(3) 0.015(3) 0.018(3) 0.000(2) 0.001(2) 0.007(2)
O3A 0.053(4) 0.008(2) 0.034(3) -0.007(3) -0.024(3) 0.002(2)
O4A 0.021(4) 0.020(3) 0.041(5) -0.004(4) 0.001(4) -0.003(3)
Si1A 0.0279(13) 0.0232(12) 0.0242(12) 0.0056(11) -0.0037(11) 0.0011(9)

loop_
_atom_type_symbol
_atom_type_description
_atom_type_scat_dispersion_real
_atom_type_scat_dispersion_imag
_atom_type_scat_source
C C 0.0033 0.0016 'International Tables Vol C Tables 4.2.6.8 and 6.1.1.4'
H H 0.0000 0.0000 'International Tables Vol C Tables 4.2.6.8 and 6.1.1.4'
O O 0.0106 0.0060 'International Tables Vol C Tables 4.2.6.8 and 6.1.1.4'
Si Si 0.0817 0.0704 'International Tables Vol C Tables 4.2.6.8 and 6.1.1.4'

loop_
_geom_angle_atom_site_label_1
_geom_angle_atom_site_label_2
_geom_angle_atom_site_label_3
_geom_angle
Si1 C1 H1A 109.5
Si1 C1 H1B 109.5
H1A C1 H1B 109.5
Si1 C1 H1C 109.5
H1A C1 H1C 109.5
H1B C1 H1C 109.5
Si1 C2 H2A 109.5
Si1 C2 H2B 109.5
H2A C2 H2B 109.5
Si1 C2 H2C 109.5
H2A C2 H2C 109.5
H2B C2 H2C 109.5
C6 C3 C4 113.2(8)
C6 C3 C5 108.9(9)
C4 C3 C5 107.5(8)
C6 C3 Si1 110.5(5)
C4 C3 Si1 108.2(6)
C5 C3 Si1 108.4(9)
C3 C4 H4A 109.5
C3 C4 H4B 109.5
H4A C4 H4B 109.5
C3 C4 H4C 109.5
H4A C4 H4C 109.5
H4B C4 H4C 109.5
C3 C5 H5A 109.5
C3 C5 H5B 109.5
H5A C5 H5B 109.5
C3 C5 H5C 109.5
H5A C5 H5C 109.5
H5B C5 H5C 109.5
C3 C6 H6A 109.5
C3 C6 H6B 109.5
H6A C6 H6B 109.5
C3 C6 H6C 109.5
H6A C6 H6C 109.5
H6B C6 H6C 109.5
O1 C7 C11 112.1(6)
O1 C7 C8 111.0(6)
C11 C7 C8 104.1(6)
O1 C7 H7 109.8
C11 C7 H7 109.8
C8 C7 H7 109.8
C9 C8 C7 105.1(5)
C9 C8 H8A 110.7
C7 C8 H8A 110.7
C9 C8 H8B 110.7
C7 C8 H8B 110.7
H8A C8 H8B 108.8
C12 C9 C8 116.6(9)
C12 C9 C10 115.5(8)
C8 C9 C10 106.1(6)
C12 C9 H9 105.9
C8 C9 H9 105.9
C10 C9 H9 105.9
O2 C10 C9 107.7(6)
O2 C10 C11 110.3(7)
C9 C10 C11 99.1(6)
O2 C10 H10 112.9
C9 C10 H10 112.9
C11 C10 H10 112.9
O3 C11 C7 113.6(8)
O3 C11 C10 111.9(7)
C7 C11 C10 102.6(7)
O3 C11 H11 109.5
C7 C11 H11 109.5
C10 C11 H11 109.5
C17 C12 C13 118.3(8)
C17 C12 C9 119.2(10)
C13 C12 C9 122.4(9)
C14 C13 C12 119.8(9)
C14 C13 H13 120.1
C12 C13 H13 120.1
C13 C14 C15 120.3(10)
C13 C14 H14 119.8
C15 C14 H14 119.8
C16 C15 C14 119.1(8)
C16 C15 C18 121.9(9)
C14 C15 C18 119.0(10)
C17 C16 C15 119.3(10)
C17 C16 H16 120.3
C15 C16 H16 120.3
C16 C17 C12 123.2(10)
C16 C17 H17 118.4
C12 C17 H17 118.4
O4 C18 C15 120.9(10)
O4 C18 C19 121.4(8)
C15 C18 C19 117.7(9)
C18 C19 H19A 109.5
C18 C19 H19B 109.5
H19A C19 H19B 109.5
C18 C19 H19C 109.5
H19A C19 H19C 109.5
H19B C19 H19C 109.5
C7 O1 Si1 126.6(5)
C10 O2 H2 109.5
C11 O3 H3 101.8
O1 Si1 C2 112.0(6)
O1 Si1 C1 103.9(3)
C2 Si1 C1 107.5(7)
O1 Si1 C3 110.5(3)
C2 Si1 C3 111.7(5)
C1 Si1 C3 111.1(4)
Si1A C1A H1A1 109.5
Si1A C1A H1A2 109.5
H1A1 C1A H1A2 109.5
Si1A C1A H1A3 109.5
H1A1 C1A H1A3 109.5
H1A2 C1A H1A3 109.5
Si1A C2A H2A1 109.5
Si1A C2A H2A2 109.5
H2A1 C2A H2A2 109.5
Si1A C2A H2A3 109.5
H2A1 C2A H2A3 109.5
H2A2 C2A H2A3 109.5
C5A C3A C6A 107.2(15)
C5A C3A C4A 104.6(15)
C6A C3A C4A 115.4(10)
C5A C3A Si1A 114.5(11)
C6A C3A Si1A 108.1(8)
C4A C3A Si1A 107.2(8)
C3A C4A H4A1 109.5
C3A C4A H4A2 109.5
H4A1 C4A H4A2 109.5
C3A C4A H4A3 109.5
H4A1 C4A H4A3 109.5
H4A2 C4A H4A3 109.5
C3A C5A H5A1 109.5
C3A C5A H5A2 109.5
H5A1 C5A H5A2 109.5
C3A C5A H5A3 109.5
H5A1 C5A H5A3 109.5
H5A2 C5A H5A3 109.5
C3A C6A H6A1 109.5
C3A C6A H6A2 109.5
H6A1 C6A H6A2 109.5
C3A C6A H6A3 109.5
H6A1 C6A H6A3 109.5
H6A2 C6A H6A3 109.5
O1A C7A C11A 107.8(9)
O1A C7A C8A 109.4(8)
C11A C7A C8A 105.1(8)
O1A C7A H7A 111.4
C11A C7A H7A 111.4
C8A C7A H7A 111.4
C9A C8A C7A 105.9(8)
C9A C8A H8A1 110.5
C7A C8A H8A1 110.5
C9A C8A H8A2 110.5
C7A C8A H8A2 110.5
H8A1 C8A H8A2 108.7
C8A C9A C12A 118.8(9)
C8A C9A C10A 102.0(8)
C12A C9A C10A 114.1(11)
C8A C9A H9A 107.1
C12A C9A H9A 107.1
C10A C9A H9A 107.1
O2A C10A C11A 112.3(9)
O2A C10A C9A 107.6(8)
C11A C10A C9A 101.5(7)
O2A C10A H10A 111.6
C11A C10A H10A 111.6
C9A C10A H10A 111.6
O3A C11A C7A 113.5(10)
O3A C11A C10A 108.1(9)
C7A C11A C10A 105.7(8)
O3A C11A H11A 109.8
C7A C11A H11A 109.8
C10A C11A H11A 109.8
C17A C12A C13A 117.7(11)
C17A C12A C9A 124.3(12)
C13A C12A C9A 117.9(12)
C14A C13A C12A 120.9(13)
C14A C13A H13A 119.6
C12A C13A H13A 119.6
C13A C14A C15A 120.0(13)
C13A C14A H14A 120.0
C15A C14A H14A 120.0
C14A C15A C16A 119.8(11)
C14A C15A C18A 117.0(11)
C16A C15A C18A 123.1(12)
C17A C16A C15A 119.0(13)
C17A C16A H16A 120.5
C15A C16A H16A 120.5
C12A C17A C16A 122.7(13)
C12A C17A H17A 118.7
C16A C17A H17A 118.7
O4A C18A C19A 120.3(12)
O4A C18A C15A 119.8(12)
C19A C18A C15A 119.8(12)
C18A C19A H19D 109.5
C18A C19A H19E 109.5
H19D C19A H19E 109.5
C18A C19A H19F 109.5
H19D C19A H19F 109.5
H19E C19A H19F 109.5
C7A O1A Si1A 123.2(7)
C10A O2A H2A4 109.5
C11A O3A H3A 109.5
O1A Si1A C2A 111.9(10)
O1A Si1A C3A 106.3(5)
C2A Si1A C3A 114.7(11)
O1A Si1A C1A 107.6(5)
C2A Si1A C1A 107.1(12)
C3A Si1A C1A 108.9(6)

loop_
_geom_bond_atom_site_label_1
_geom_bond_atom_site_label_2
_geom_bond_distance
C1 Si1 1.854(7)
C1 H1A 0.98
C1 H1B 0.98
C1 H1C 0.98
C2 Si1 1.843(11)
C2 H2A 0.98
C2 H2B 0.98
C2 H2C 0.98
C3 C6 1.499(10)
C3 C4 1.537(10)
C3 C5 1.554(12)
C3 Si1 1.880(8)
C4 H4A 0.98
C4 H4B 0.98
C4 H4C 0.98
C5 H5A 0.98
C5 H5B 0.98
C5 H5C 0.98
C6 H6A 0.98
C6 H6B 0.98
C6 H6C 0.98
C7 O1 1.428(8)
C7 C11 1.516(11)
C7 C8 1.552(9)
C7 H7 1.0
C8 C9 1.526(10)
C8 H8A 0.99
C8 H8B 0.99
C9 C12 1.513(10)
C9 C10 1.529(10)
C9 H9 1.0
C10 O2 1.428(11)
C10 C11 1.554(10)
C10 H10 1.0
C11 O3 1.413(10)
C11 H11 1.0
C12 C17 1.372(12)
C12 C13 1.405(12)
C13 C14 1.398(11)
C13 H13 0.95
C14 C15 1.404(12)
C14 H14 0.95
C15 C16 1.397(12)
C15 C18 1.498(10)
C16 C17 1.370(11)
C16 H16 0.95
C17 H17 0.95
C18 O4 1.224(11)
C18 C19 1.506(13)
C19 H19A 0.98
C19 H19B 0.98
C19 H19C 0.98
O1 Si1 1.650(5)
O2 H2 0.84
O3 H3 0.8567
C1A Si1A 1.881(10)
C1A H1A1 0.98
C1A H1A2 0.98
C1A H1A3 0.98
C2A Si1A 1.850(16)
C2A H2A1 0.98
C2A H2A2 0.98
C2A H2A3 0.98
C3A C5A 1.538(15)
C3A C6A 1.571(13)
C3A C4A 1.586(14)
C3A Si1A 1.858(11)
C4A H4A1 0.98
C4A H4A2 0.98
C4A H4A3 0.98
C5A H5A1 0.98
C5A H5A2 0.98
C5A H5A3 0.98
C6A H6A1 0.98
C6A H6A2 0.98
C6A H6A3 0.98
C7A O1A 1.439(11)
C7A C11A 1.539(13)
C7A C8A 1.548(11)
C7A H7A 1.0
C8A C9A 1.517(13)
C8A H8A1 0.99
C8A H8A2 0.99
C9A C12A 1.518(13)
C9A C10A 1.551(11)
C9A H9A 1.0
C10A O2A 1.429(11)
C10A C11A 1.540(13)
C10A H10A 1.0
C11A O3A 1.437(13)
C11A H11A 1.0
C12A C17A 1.377(15)
C12A C13A 1.410(15)
C13A C14A 1.390(15)
C13A H13A 0.95
C14A C15A 1.394(15)
C14A H14A 0.95
C15A C16A 1.398(14)
C15A C18A 1.506(14)
C16A C17A 1.389(16)
C16A H16A 0.95
C17A H17A 0.95
C18A O4A 1.216(14)
C18A C19A 1.497(15)
C19A H19D 0.98
C19A H19E 0.98
C19A H19F 0.98
O1A Si1A 1.641(7)
O2A H2A4 0.84
O3A H3A 0.84
